data_1543042
loop_
_publ_author_name
'Zangrando, E.'
'Begum, M. S.'
'Howlader, M. B. H.'
'Sheikh, M. C.'
'Miyatake, R.'

_publ_section_title
;
 Bis[<i>S</i>-hexyl
 (<i>E</i>)-3-(4-methoxybenzylidene)dithiocarbazato-\k^2^<i>N</i>^3^,<i>S</i>]palladium(II)
;
_journal_issue 4
_journal_name_full IUCrData
_journal_page_first x160521
_journal_paper_doi 10.1107/S2414314616005216
_journal_volume 1
_journal_year 2016
_chemical_formula_iupac '[Pd (C15 H21 N2 O S2)2]'
_chemical_formula_moiety 'C30 H42 N4 O2 Pd S4'
_chemical_formula_sum 'C30 H42 N4 O2 Pd S4'
_chemical_formula_weight 725.33
_chemical_name_systematic
;Bis[<i>S</i>-hexyl
(<i>E</i>)-3-(4-methoxybenzylidene)dithiocarbazato-\k^2^<i>N</i>^3^,<i>S</i>]palladium(II)
;
_space_group_IT_number 2
_symmetry_cell_setting triclinic
_symmetry_space_group_name_Hall '-P 1'
_symmetry_space_group_name_H-M 'P -1'
_atom_sites_solution_hydrogens geom
_atom_sites_solution_primary direct
_atom_sites_solution_secondary difmap
_cell_angle_alpha 90.8429(14)
_cell_angle_beta 98.1733(18)
_cell_angle_gamma 100.3441(11)
_cell_formula_units_Z 1
_cell_length_a 4.54371(18)
_cell_length_b 11.6697(6)
_cell_length_c 15.5677(8)
_cell_measurement_reflns_used 7004
_cell_measurement_temperature 173
_cell_measurement_theta_max 27.45
_cell_measurement_theta_min 3.13
_cell_volume 803.11(7)
_computing_cell_refinement
;
RAPID-AUTO (Rigaku, 2001)
;
_computing_data_collection
;
RAPID-AUTO (Rigaku, 2001)
;
_computing_data_reduction
;
RAPID-AUTO (Rigaku, 2001)
;
_computing_molecular_graphics
;
ORTEP-3 for Windows (Farrugia, 2012)
;
_computing_publication_material
;
publCIF (Westrip, 2010)
;
_computing_structure_refinement
;
SHELXL97 (Sheldrick, 2008)
;
_computing_structure_solution
;
SIR92 (Altomare <i>et al.</i>,  1993)
;
_diffrn_ambient_temperature 173
_diffrn_detector_area_resol_mean 10.000
_diffrn_measured_fraction_theta_full 0.998
_diffrn_measured_fraction_theta_max 0.998
_diffrn_measurement_device_type 'Rigaku R-AXIS RAPID'
_diffrn_measurement_method \w
_diffrn_radiation_type 'Mo K\a'
_diffrn_radiation_wavelength 0.71075
_diffrn_reflns_av_R_equivalents 0.0172
_diffrn_reflns_limit_h_max 5
_diffrn_reflns_limit_h_min -5
_diffrn_reflns_limit_k_max 14
_diffrn_reflns_limit_k_min -14
_diffrn_reflns_limit_l_max 18
_diffrn_reflns_limit_l_min -18
_diffrn_reflns_number 6642
_diffrn_reflns_theta_full 25.35
_diffrn_reflns_theta_max 25.34
_diffrn_standards_number 0
_exptl_absorpt_coefficient_mu 0.872
_exptl_absorpt_correction_T_max 0.983
_exptl_absorpt_correction_T_min 0.891
_exptl_absorpt_correction_type multi-scan
_exptl_absorpt_process_details
;
(ABSCOR; Higashi, 1995)
;
_exptl_crystal_colour orange
_exptl_crystal_density_diffrn 1.500
_exptl_crystal_density_method 'not measured'
_exptl_crystal_description platelet
_exptl_crystal_F_000 376.00
_exptl_crystal_size_max 0.200
_exptl_crystal_size_mid 0.090
_exptl_crystal_size_min 0.020
_refine_diff_density_max 0.430
_refine_diff_density_min -0.230
_refine_ls_extinction_method none
_refine_ls_goodness_of_fit_ref 1.150
_refine_ls_hydrogen_treatment constr
_refine_ls_number_parameters 189
_refine_ls_number_reflns 2935
_refine_ls_number_restraints 0
_refine_ls_R_factor_gt 0.0214
_refine_ls_shift/su_max 0.000
_refine_ls_structure_factor_coef Fsqd
_refine_ls_weighting_details 'w = 1/[\s^2^(Fo^2^)+(0.0251P)^2^+0.3967P] where P=(Fo^2^+2Fc^2^)/3'
_refine_ls_weighting_scheme calc
_refine_ls_wR_factor_ref 0.0567
_reflns_number_gt 2802
_reflns_number_total 2935
_reflns_threshold_expression F^2^>2\s(F^2^)
_cod_data_source_file is4004sup1.cif
_cod_data_source_block I
_cod_original_cell_volume 803.10(7)
_cod_database_code 1543042

loop_
_symmetry_equiv_pos_site_id
_symmetry_equiv_pos_as_xyz
1 +X,+Y,+Z
2 -X,-Y,-Z

loop_
_atom_site_type_symbol
_atom_site_label
_atom_site_fract_x
_atom_site_fract_y
_atom_site_fract_z
_atom_site_U_iso_or_equiv
_atom_site_adp_type
_atom_site_calc_flag
_atom_site_refinement_flags
_atom_site_occupancy
_atom_site_symmetry_multiplicity
Pd Pd1 0.0000 0.0000 0.0000 0.02080(8) Uani d . 1.0 2
S S1 -0.00459(11) -0.13653(4) 0.10464(3) 0.02995(12) Uani d . 1.0 1
S S2 0.36335(11) -0.12720(4) 0.27412(3) 0.02920(12) Uani d . 1.0 1
O O1 1.5353(4) 0.49771(13) 0.23168(10) 0.0379(4) Uani d . 1.0 1
N N1 0.3597(4) 0.08710(13) 0.08319(10) 0.0223(4) Uani d . 1.0 1
N N2 0.4365(4) 0.04560(14) 0.16655(10) 0.0239(4) Uani d . 1.0 1
C C1 0.7997(4) 0.25574(16) 0.11173(12) 0.0235(4) Uani d . 1.0 1
C C2 0.9437(5) 0.34306(17) 0.06407(12) 0.0270(4) Uani d . 1.0 1
C C3 1.1907(5) 0.42501(17) 0.10040(13) 0.0282(4) Uani d . 1.0 1
C C4 1.2993(5) 0.42088(17) 0.18824(13) 0.0280(4) Uani d . 1.0 1
C C5 1.1622(5) 0.33362(18) 0.23675(13) 0.0330(5) Uani d . 1.0 1
C C6 0.9169(5) 0.25205(18) 0.19998(13) 0.0297(5) Uani d . 1.0 1
C C7 1.6597(5) 0.59746(18) 0.18742(15) 0.0383(5) Uani d . 1.0 1
C C8 0.5364(4) 0.17987(16) 0.06361(12) 0.0241(4) Uani d . 1.0 1
C C9 0.2833(4) -0.05543(16) 0.17755(11) 0.0229(4) Uani d . 1.0 1
C C10 0.6641(5) -0.02298(18) 0.33661(12) 0.0281(4) Uani d . 1.0 1
C C11 0.5519(5) 0.07304(18) 0.38258(12) 0.0283(5) Uani d . 1.0 1
C C12 0.8067(5) 0.15415(18) 0.44003(12) 0.0297(5) Uani d . 1.0 1
C C13 0.6976(5) 0.24810(19) 0.48976(13) 0.0320(5) Uani d . 1.0 1
C C14 0.9466(5) 0.32555(19) 0.55097(14) 0.0349(5) Uani d . 1.0 1
C C15 0.8324(6) 0.4187(2) 0.59973(16) 0.0448(6) Uani d . 1.0 1
H H1 0.8693 0.3465 0.0041 0.0325 Uiso calc R 1.0 1
H H2 1.2847 0.4832 0.0659 0.0339 Uiso calc R 1.0 1
H H3 1.2389 0.3300 0.2965 0.0396 Uiso calc R 1.0 1
H H4 0.8266 0.1930 0.2344 0.0356 Uiso calc R 1.0 1
H H5 1.5003 0.6415 0.1674 0.0460 Uiso calc R 1.0 1
H H6 1.7440 0.5720 0.1374 0.0460 Uiso calc R 1.0 1
H H7 1.8201 0.6472 0.2272 0.0460 Uiso calc R 1.0 1
H H8 0.4834 0.2032 0.0061 0.0289 Uiso calc R 1.0 1
H H9 0.7793 -0.0649 0.3805 0.0337 Uiso calc R 1.0 1
H H10 0.8044 0.0130 0.2973 0.0337 Uiso calc R 1.0 1
H H11 0.4001 0.0372 0.4187 0.0340 Uiso calc R 1.0 1
H H12 0.4508 0.1192 0.3386 0.0340 Uiso calc R 1.0 1
H H13 0.9539 0.1922 0.4033 0.0357 Uiso calc R 1.0 1
H H14 0.9133 0.1072 0.4821 0.0357 Uiso calc R 1.0 1
H H15 0.6007 0.2975 0.4475 0.0384 Uiso calc R 1.0 1
H H16 0.5417 0.2100 0.5238 0.0384 Uiso calc R 1.0 1
H H17 1.1027 0.3639 0.5171 0.0418 Uiso calc R 1.0 1
H H18 1.0433 0.2764 0.5936 0.0418 Uiso calc R 1.0 1
H H19 0.6890 0.3813 0.6368 0.0537 Uiso calc R 1.0 1
H H20 0.7311 0.4663 0.5580 0.0537 Uiso calc R 1.0 1
H H21 1.0035 0.4684 0.6358 0.0537 Uiso calc R 1.0 1

loop_
_atom_site_aniso_label
_atom_site_aniso_U_11
_atom_site_aniso_U_22
_atom_site_aniso_U_33
_atom_site_aniso_U_12
_atom_site_aniso_U_13
_atom_site_aniso_U_23
Pd1 0.02019(11) 0.02079(12) 0.01926(11) -0.00035(8) 0.00101(7) -0.00108(7)
S1 0.0326(3) 0.0252(3) 0.0254(3) -0.0065(2) -0.00314(19) 0.00252(19)
S2 0.0342(3) 0.0249(3) 0.0250(3) 0.0003(2) -0.00123(19) 0.00403(19)
O1 0.0355(8) 0.0308(8) 0.0380(9) -0.0094(7) -0.0067(7) 0.0002(7)
N1 0.0230(8) 0.0230(8) 0.0203(8) 0.0034(7) 0.0022(6) 0.0000(6)
N2 0.0255(8) 0.0242(9) 0.0202(8) 0.0023(7) 0.0000(6) 0.0011(6)
C1 0.0220(9) 0.0219(10) 0.0256(10) 0.0031(8) 0.0019(7) -0.0016(8)
C2 0.0291(10) 0.0265(10) 0.0240(10) 0.0044(8) -0.0005(8) 0.0005(8)
C3 0.0278(10) 0.0241(10) 0.0316(11) 0.0012(8) 0.0046(8) 0.0026(8)
C4 0.0242(9) 0.0227(10) 0.0343(11) 0.0013(8) -0.0005(8) -0.0034(8)
C5 0.0362(11) 0.0311(11) 0.0259(10) -0.0019(9) -0.0049(9) 0.0012(9)
C6 0.0312(10) 0.0277(11) 0.0266(10) -0.0023(9) 0.0014(8) 0.0032(8)
C7 0.0358(11) 0.0259(11) 0.0464(13) -0.0089(9) 0.0019(10) -0.0016(10)
C8 0.0237(9) 0.0253(10) 0.0225(9) 0.0041(8) 0.0010(7) 0.0008(8)
C9 0.0239(9) 0.0240(10) 0.0207(9) 0.0050(8) 0.0030(7) -0.0015(7)
C10 0.0248(9) 0.0315(11) 0.0251(10) 0.0029(9) -0.0029(8) 0.0030(8)
C11 0.0241(9) 0.0353(11) 0.0236(10) 0.0024(9) 0.0008(8) 0.0008(8)
C12 0.0246(9) 0.0371(12) 0.0250(10) 0.0019(9) 0.0002(8) 0.0011(9)
C13 0.0273(10) 0.0373(12) 0.0285(11) 0.0024(9) -0.0008(8) -0.0007(9)
C14 0.0330(11) 0.0353(12) 0.0319(11) -0.0007(9) -0.0009(9) -0.0013(9)
C15 0.0492(14) 0.0371(13) 0.0427(13) 0.0045(11) -0.0062(11) -0.0071(10)

loop_
_atom_type_symbol
_atom_type_description
_atom_type_scat_dispersion_real
_atom_type_scat_dispersion_imag
_atom_type_scat_source
C C 0.0033 0.0016
;
International Tables for Crystallography
(1992, Vol. C, Tables 4.2.6.8 and 6.1.1.4)
;
H H 0.0000 0.0000
;
International Tables for Crystallography
(1992, Vol. C, Table 6.1.1.4)
;
N N 0.0061 0.0033
;
International Tables for Crystallography
(1992, Vol. C, Tables 4.2.6.8 and 6.1.1.4)
;
O O 0.0106 0.0060
;
International Tables for Crystallography
(1992, Vol. C, Tables 4.2.6.8 and 6.1.1.4)
;
Pd Pd -0.9988 1.0072
;
International Tables for Crystallography
(1992, Vol. C, Tables 4.2.6.8 and 6.1.1.4)
;
S S 0.1246 0.1234
;
International Tables for Crystallography
(1992, Vol. C, Tables 4.2.6.8 and 6.1.1.4)
;

loop_
_geom_angle_atom_site_label_1
_geom_angle_atom_site_label_2
_geom_angle_atom_site_label_3
_geom_angle_site_symmetry_1
_geom_angle_site_symmetry_3
_geom_angle
_geom_angle_publ_flag
S1 Pd1 S1 . 2_555 180.00(3) no
S1 Pd1 N1 . . 83.13(5) no
S1 Pd1 N1 . 2_555 96.87(5) no
S1 Pd1 N1 2_555 . 96.87(5) no
S1 Pd1 N1 2_555 2_555 83.13(5) no
N1 Pd1 N1 . 2_555 180.00(9) no
Pd1 S1 C9 . . 95.72(7) no
C9 S2 C10 . . 102.89(9) no
C4 O1 C7 . . 118.18(16) no
Pd1 N1 N2 . . 120.58(11) no
Pd1 N1 C8 . . 123.64(13) no
N2 N1 C8 . . 115.75(14) no
N1 N2 C9 . . 112.98(14) no
C2 C1 C6 . . 117.37(16) no
C2 C1 C8 . . 115.14(16) no
C6 C1 C8 . . 127.46(17) no
C1 C2 C3 . . 122.68(17) no
C2 C3 C4 . . 118.89(18) no
O1 C4 C3 . . 124.42(18) no
O1 C4 C5 . . 116.13(18) no
C3 C4 C5 . . 119.45(17) no
C4 C5 C6 . . 121.28(19) no
C1 C6 C5 . . 120.31(19) no
N1 C8 C1 . . 133.10(18) no
S1 C9 S2 . . 112.82(10) no
S1 C9 N2 . . 127.04(14) no
S2 C9 N2 . . 120.13(13) no
S2 C10 C11 . . 113.56(14) no
C10 C11 C12 . . 112.47(17) no
C11 C12 C13 . . 113.37(17) no
C12 C13 C14 . . 114.00(18) no
C13 C14 C15 . . 113.04(19) no
C1 C2 H1 . . 118.658 no
C3 C2 H1 . . 118.661 no
C2 C3 H2 . . 120.558 no
C4 C3 H2 . . 120.548 no
C4 C5 H3 . . 119.366 no
C6 C5 H3 . . 119.354 no
C1 C6 H4 . . 119.844 no
C5 C6 H4 . . 119.851 no
O1 C7 H5 . . 109.469 no
O1 C7 H6 . . 109.467 no
O1 C7 H7 . . 109.464 no
H5 C7 H6 . . 109.479 no
H5 C7 H7 . . 109.470 no
H6 C7 H7 . . 109.477 no
N1 C8 H8 . . 113.450 no
C1 C8 H8 . . 113.448 no
S2 C10 H9 . . 108.858 no
S2 C10 H10 . . 108.853 no
C11 C10 H9 . . 108.859 no
C11 C10 H10 . . 108.849 no
H9 C10 H10 . . 107.706 no
C10 C11 H11 . . 109.100 no
C10 C11 H12 . . 109.105 no
C12 C11 H11 . . 109.106 no
C12 C11 H12 . . 109.103 no
H11 C11 H12 . . 107.845 no
C11 C12 H13 . . 108.895 no
C11 C12 H14 . . 108.898 no
C13 C12 H13 . . 108.898 no
C13 C12 H14 . . 108.893 no
H13 C12 H14 . . 107.732 no
C12 C13 H15 . . 108.748 no
C12 C13 H16 . . 108.753 no
C14 C13 H15 . . 108.757 no
C14 C13 H16 . . 108.759 no
H15 C13 H16 . . 107.646 no
C13 C14 H17 . . 108.973 no
C13 C14 H18 . . 108.975 no
C15 C14 H17 . . 108.977 no
C15 C14 H18 . . 108.973 no
H17 C14 H18 . . 107.774 no
C14 C15 H19 . . 109.470 no
C14 C15 H20 . . 109.468 no
C14 C15 H21 . . 109.470 no
H19 C15 H20 . . 109.477 no
H19 C15 H21 . . 109.472 no
H20 C15 H21 . . 109.470 no

loop_
_geom_bond_atom_site_label_1
_geom_bond_atom_site_label_2
_geom_bond_site_symmetry_2
_geom_bond_distance
_geom_bond_publ_flag
Pd1 S1 . 2.2949(5) no
Pd1 S1 2_555 2.2949(5) no
Pd1 N1 . 2.0358(14) no
Pd1 N1 2_555 2.0358(14) no
S1 C9 . 1.7311(17) no
S2 C9 . 1.7564(19) no
S2 C10 . 1.8119(18) no
O1 C4 . 1.357(3) no
O1 C7 . 1.431(3) no
N1 N2 . 1.411(3) no
N1 C8 . 1.295(3) no
N2 C9 . 1.284(3) no
C1 C2 . 1.392(3) no
C1 C6 . 1.405(3) no
C1 C8 . 1.457(3) no
C2 C3 . 1.383(3) no
C3 C4 . 1.391(3) no
C4 C5 . 1.387(3) no
C5 C6 . 1.377(3) no
C10 C11 . 1.521(3) no
C11 C12 . 1.524(3) no
C12 C13 . 1.525(4) no
C13 C14 . 1.519(3) no
C14 C15 . 1.522(4) no
C2 H1 . 0.950 no
C3 H2 . 0.950 no
C5 H3 . 0.950 no
C6 H4 . 0.950 no
C7 H5 . 0.980 no
C7 H6 . 0.980 no
C7 H7 . 0.980 no
C8 H8 . 0.950 no
C10 H9 . 0.990 no
C10 H10 . 0.990 no
C11 H11 . 0.990 no
C11 H12 . 0.990 no
C12 H13 . 0.990 no
C12 H14 . 0.990 no
C13 H15 . 0.990 no
C13 H16 . 0.990 no
C14 H17 . 0.990 no
C14 H18 . 0.990 no
C15 H19 . 0.980 no
C15 H20 . 0.980 no
C15 H21 . 0.980 no

loop_
_geom_torsion_atom_site_label_1
_geom_torsion_atom_site_label_2
_geom_torsion_atom_site_label_3
_geom_torsion_atom_site_label_4
_geom_torsion_site_symmetry_1
_geom_torsion_site_symmetry_3
_geom_torsion_site_symmetry_4
_geom_torsion
_geom_torsion_publ_flag
S1 Pd1 N1 N2 . . . -7.46(11) no
S1 Pd1 N1 C8 . . . 170.36(13) no
N1 Pd1 S1 C9 . . . 4.28(5) no
S1 Pd1 N1 N2 . 2_555 2_555 -172.54(11) no
S1 Pd1 N1 C8 . 2_555 2_555 9.64(13) no
N1 Pd1 S1 C9 2_555 . . -175.72(5) no
S1 Pd1 N1 N2 2_555 . . 172.54(11) no
S1 Pd1 N1 C8 2_555 . . -9.64(13) no
N1 Pd1 S1 C9 . 2_555 2_555 175.72(5) no
S1 Pd1 N1 N2 2_555 2_555 2_555 7.46(11) no
S1 Pd1 N1 C8 2_555 2_555 2_555 -170.36(13) no
N1 Pd1 S1 C9 2_555 2_555 2_555 -4.28(5) no
Pd1 S1 C9 S2 . . . 179.30(10) no
Pd1 S1 C9 N2 . . . -2.01(17) no
C9 S2 C10 C11 . . . 80.84(13) no
C10 S2 C9 S1 . . . -179.47(11) no
C10 S2 C9 N2 . . . 1.74(18) no
C7 O1 C4 C3 . . . 7.6(3) no
C7 O1 C4 C5 . . . -172.30(17) no
Pd1 N1 N2 C9 . . . 8.0(2) no
Pd1 N1 C8 C1 . . . 179.34(14) no
N2 N1 C8 C1 . . . -2.8(3) no
C8 N1 N2 C9 . . . -170.01(16) no
N1 N2 C9 S1 . . . -3.2(3) no
N1 N2 C9 S2 . . . 175.43(14) no
C2 C1 C6 C5 . . . 0.9(3) no
C6 C1 C2 C3 . . . -0.7(3) no
C2 C1 C8 N1 . . . 174.9(2) no
C8 C1 C2 C3 . . . 177.76(17) no
C6 C1 C8 N1 . . . -6.8(4) no
C8 C1 C6 C5 . . . -177.33(18) no
C1 C2 C3 C4 . . . -0.4(4) no
C2 C3 C4 O1 . . . -178.54(19) no
C2 C3 C4 C5 . . . 1.4(3) no
O1 C4 C5 C6 . . . 178.75(18) no
C3 C4 C5 C6 . . . -1.2(4) no
C4 C5 C6 C1 . . . 0.0(4) no
S2 C10 C11 C12 . . . 175.70(11) no
C10 C11 C12 C13 . . . -177.57(14) no
C11 C12 C13 C14 . . . 176.88(15) no
C12 C13 C14 C15 . . . 179.92(15) no

_cod_database_fobs_code 1543042
